data_4516091
loop_
_publ_author_name
'Procopio, Elsa Quartapelle'
'Dova, Davide'
'Cauteruccio, Silvia'
'Forni, Alessandra'
'Licandro, Emanuela'
'Panigati, Monica'

_publ_section_title
;
 Dirhenium Coordination Complex Endowed with an Intrinsically Chiral
 Helical-Shaped Diphosphine Oxide.
;
_journal_issue 9
_journal_name_full 'ACS omega'
_journal_page_first 11649
_journal_page_last 11654
_journal_paper_doi 10.1021/acsomega.8b01290
_journal_volume 3
_journal_year 2018
_chemical_formula_sum 'C64 H40 Cl2 O12 P2 Re2 S4'
_chemical_formula_weight 1634.44
_space_group_crystal_system monoclinic
_space_group_IT_number 14
_space_group_name_Hall '-P 2yn'
_space_group_name_H-M_alt 'P 1 21/n 1'
_atom_sites_solution_hydrogens geom
_audit_creation_method SHELXL-2014/7
_cell_angle_alpha 90
_cell_angle_beta 103.603(3)
_cell_angle_gamma 90
_cell_formula_units_Z 4
_cell_length_a 19.755(5)
_cell_length_b 13.633(4)
_cell_length_c 24.145(7)
_cell_measurement_temperature 120(2)
_cell_volume 6320(3)
_computing_structure_refinement 'SHELXL-2014/7 (Sheldrick, 2014)'
_diffrn_ambient_temperature 120(2)
_diffrn_measured_fraction_theta_full 0.995
_diffrn_measured_fraction_theta_max 0.995
_diffrn_radiation_type MoK\a
_diffrn_radiation_wavelength 0.71073
_diffrn_reflns_av_R_equivalents 0.0951
_diffrn_reflns_av_unetI/netI 0.0540
_diffrn_reflns_Laue_measured_fraction_full 0.995
_diffrn_reflns_Laue_measured_fraction_max 0.995
_diffrn_reflns_limit_h_max 18
_diffrn_reflns_limit_h_min -18
_diffrn_reflns_limit_k_max 12
_diffrn_reflns_limit_k_min -12
_diffrn_reflns_limit_l_max 22
_diffrn_reflns_limit_l_min -22
_diffrn_reflns_number 41610
_diffrn_reflns_point_group_measured_fraction_full 0.995
_diffrn_reflns_point_group_measured_fraction_max 0.995
_diffrn_reflns_theta_full 19.712
_diffrn_reflns_theta_max 19.712
_diffrn_reflns_theta_min 1.202
_exptl_absorpt_coefficient_mu 4.155
_exptl_crystal_density_diffrn 1.718
_exptl_crystal_F_000 3192
_exptl_crystal_size_max 0.350
_exptl_crystal_size_mid 0.150
_exptl_crystal_size_min 0.050
_refine_diff_density_max 1.606
_refine_diff_density_min -1.025
_refine_diff_density_rms 0.139
_refine_ls_extinction_method none
_refine_ls_goodness_of_fit_ref 1.155
_refine_ls_hydrogen_treatment constr
_refine_ls_matrix_type full
_refine_ls_number_parameters 777
_refine_ls_number_reflns 5616
_refine_ls_number_restraints 339
_refine_ls_restrained_S_all 1.143
_refine_ls_R_factor_all 0.0939
_refine_ls_R_factor_gt 0.0564
_refine_ls_shift/su_max 0.001
_refine_ls_shift/su_mean 0.000
_refine_ls_structure_factor_coef Fsqd
_refine_ls_weighting_details 'w=1/[\s^2^(Fo^2^)+(0.0473P)^2^+101.2402P] where P=(Fo^2^+2Fc^2^)/3'
_refine_ls_weighting_scheme calc
_refine_ls_wR_factor_gt 0.1284
_refine_ls_wR_factor_ref 0.1560
_reflns_Friedel_coverage 0.000
_reflns_number_gt 4036
_reflns_number_total 5616
_reflns_threshold_expression 'I > 2\s(I)'
_cod_data_source_file ao8b01290_si_002.cif
_cod_data_source_block shelx
_cod_original_sg_symbol_H-M 'P 21/n'
_cod_database_code 4516091
_shelx_shelxl_version_number 2014/7
_shelx_space_group_comment
;
The symmetry employed for this shelxl refinement is uniquely defined
by the following loop, which should always be used as a source of
symmetry information in preference to the above space-group names.
They are only intended as comments.
;
_shelx_estimated_absorpt_t_min 0.324
_shelx_estimated_absorpt_t_max 0.819

loop_
_space_group_symop_operation_xyz
'x, y, z'
'-x+1/2, y+1/2, -z+1/2'
'-x, -y, -z'
'x-1/2, -y-1/2, z-1/2'

loop_
_atom_site_label
_atom_site_type_symbol
_atom_site_fract_x
_atom_site_fract_y
_atom_site_fract_z
_atom_site_U_iso_or_equiv
_atom_site_adp_type
_atom_site_occupancy
_atom_site_site_symmetry_order
_atom_site_calc_flag
_atom_site_refinement_flags_posn
_atom_site_refinement_flags_adp
Re1 Re 0.33448(4) -0.08099(5) 0.66288(3) 0.0546(3) Uani 1 1 d . .
Re2 Re 0.57735(5) 0.39997(6) 0.69092(3) 0.0714(3) Uani 1 1 d . U
O1 O 0.2772(6) 0.0440(8) 0.6213(5) 0.059(3) Uani 1 1 d . .
O2 O 0.4716(7) 0.4124(8) 0.6465(5) 0.075(4) Uani 1 1 d . .
O3 O 0.4121(6) -0.0123(8) 0.6282(4) 0.052(3) Uani 1 1 d . .
O4 O 0.3759(6) 0.0354(9) 0.7209(5) 0.054(3) Uani 1 1 d . .
O5 O 0.5580(7) 0.2632(10) 0.6457(5) 0.070(4) Uani 1 1 d . .
O6 O 0.5242(6) 0.3113(9) 0.7395(5) 0.064(4) Uani 1 1 d . .
O7 O 0.4257(7) -0.2414(9) 0.7298(5) 0.067(4) Uani 1 1 d . .
O8 O 0.2858(7) -0.2245(10) 0.5640(6) 0.074(4) Uani 1 1 d . .
O9 O 0.2245(8) -0.1705(10) 0.7167(6) 0.080(4) Uani 1 1 d . .
O10 O 0.7243(9) 0.3566(14) 0.7535(7) 0.124(6) Uani 1 1 d . U
O11 O 0.5862(11) 0.5842(13) 0.7627(7) 0.127(6) Uani 1 1 d . U
O12 O 0.6417(9) 0.5090(12) 0.6063(6) 0.116(6) Uani 1 1 d . U
P1 P 0.2146(3) 0.0743(3) 0.5756(2) 0.0560(13) Uani 1 1 d . .
P2 P 0.4111(3) 0.4723(3) 0.6141(2) 0.0553(14) Uani 1 1 d . .
S1 S 0.1961(3) 0.2519(4) 0.6478(2) 0.0666(14) Uani 1 1 d . .
S2 S 0.0581(3) 0.6043(4) 0.5040(3) 0.0886(18) Uani 1 1 d . .
S3 S 0.1613(3) 0.3699(4) 0.3207(2) 0.0697(15) Uani 1 1 d . .
S4 S 0.4065(3) 0.3124(4) 0.5271(2) 0.0604(14) Uani 1 1 d . .
Cl1 Cl 0.5115(3) 0.0830(4) 0.5713(2) 0.0826(16) Uani 1 1 d . .
Cl2 Cl 0.4243(3) 0.2127(4) 0.7965(2) 0.0749(15) Uani 1 1 d . .
C1 C 0.1988(9) 0.2012(13) 0.5817(7) 0.052(5) Uani 1 1 d . .
C2 C 0.1776(8) 0.2658(13) 0.5394(8) 0.050(5) Uani 1 1 d . .
H2 H 0.1744 0.2506 0.5005 0.060 Uiso 1 1 calc R U
C3 C 0.1601(9) 0.3601(14) 0.5584(8) 0.056(5) Uani 1 1 d . U
C4 C 0.1627(9) 0.3611(13) 0.6170(8) 0.058(5) Uani 1 1 d . U
C5 C 0.1319(11) 0.4371(15) 0.6419(8) 0.077(6) Uani 1 1 d . U
H5 H 0.1291 0.4325 0.6806 0.092 Uiso 1 1 calc R U
C6 C 0.1065(11) 0.5156(14) 0.6111(9) 0.073(5) Uani 1 1 d . U
H6 H 0.0911 0.5704 0.6291 0.088 Uiso 1 1 calc R U
C7 C 0.1024(10) 0.5180(14) 0.5518(9) 0.065(5) Uani 1 1 d . U
C8 C 0.1329(9) 0.4434(13) 0.5244(9) 0.058(5) Uani 1 1 d . U
C9 C 0.1279(10) 0.4664(14) 0.4651(9) 0.061(5) Uani 1 1 d . .
C10 C 0.0834(10) 0.5487(16) 0.4482(9) 0.076(6) Uani 1 1 d . .
C11 C 0.0590(10) 0.5754(14) 0.3883(10) 0.067(6) Uani 1 1 d . .
C12 C 0.0792(10) 0.5197(16) 0.3481(10) 0.073(6) Uani 1 1 d . .
C13 C 0.1278(9) 0.4433(13) 0.3674(9) 0.057(5) Uani 1 1 d . .
C14 C 0.1589(9) 0.4239(13) 0.4237(8) 0.051(5) Uani 1 1 d . .
C15 C 0.2204(9) 0.3644(13) 0.4294(8) 0.051(5) Uani 1 1 d . .
C16 C 0.2254(9) 0.3252(13) 0.3775(7) 0.049(5) Uani 1 1 d . .
C17 C 0.2804(11) 0.2672(14) 0.3734(8) 0.064(5) Uani 1 1 d . .
H17 H 0.2801 0.2368 0.3379 0.077 Uiso 1 1 calc R U
C18 C 0.3357(10) 0.2512(13) 0.4182(8) 0.058(5) Uani 1 1 d . .
H18 H 0.3721 0.2077 0.4150 0.070 Uiso 1 1 calc R U
C19 C 0.3371(9) 0.3017(13) 0.4700(7) 0.050(5) Uani 1 1 d . .
C20 C 0.2799(9) 0.3584(12) 0.4758(7) 0.044(4) Uani 1 1 d . .
C21 C 0.2965(9) 0.4144(12) 0.5264(7) 0.047(5) Uani 1 1 d . .
H21 H 0.2645 0.4577 0.5377 0.057 Uiso 1 1 calc R U
C22 C 0.3644(9) 0.3998(12) 0.5583(7) 0.049(5) Uani 1 1 d . .
C23 C 0.0156(11) 0.6693(16) 0.3763(10) 0.096(7) Uani 1 1 d . U
H23A H -0.0027 0.6850 0.4101 0.115 Uiso 1 1 calc R U
H23B H -0.0247 0.6574 0.3439 0.115 Uiso 1 1 calc R U
C24 C 0.0570(16) 0.760(2) 0.3622(13) 0.138(10) Uani 1 1 d . U
H24A H 0.0797 0.7438 0.3309 0.166 Uiso 1 1 calc R U
H24B H 0.0251 0.8160 0.3501 0.166 Uiso 1 1 calc R U
C25 C 0.1080(17) 0.784(2) 0.4123(13) 0.158(12) Uani 1 1 d . U
H25A H 0.1338 0.7252 0.4278 0.237 Uiso 1 1 calc R U
H25B H 0.0851 0.8120 0.4406 0.237 Uiso 1 1 calc R U
H25C H 0.1403 0.8328 0.4031 0.237 Uiso 1 1 calc R U
C26 C 0.0570(11) 0.5388(16) 0.2851(9) 0.082(6) Uani 1 1 d . U
H26A H 0.0125 0.5753 0.2770 0.098 Uiso 1 1 calc R U
H26B H 0.0484 0.4750 0.2650 0.098 Uiso 1 1 calc R U
C27 C 0.1098(12) 0.5967(17) 0.2607(10) 0.099(7) Uani 1 1 d . U
H27A H 0.1028 0.6677 0.2659 0.118 Uiso 1 1 calc R U
H27B H 0.1575 0.5796 0.2821 0.118 Uiso 1 1 calc R U
C28 C 0.1027(16) 0.576(2) 0.1984(11) 0.155(11) Uani 1 1 d . U
H28A H 0.1132 0.5066 0.1934 0.232 Uiso 1 1 calc R U
H28B H 0.1353 0.6172 0.1840 0.232 Uiso 1 1 calc R U
H28C H 0.0550 0.5901 0.1774 0.232 Uiso 1 1 calc R U
C29 C 0.1407(10) 0.0073(14) 0.5819(8) 0.064(5) Uani 1 1 d . U
C30 C 0.1320(11) -0.0891(15) 0.5676(9) 0.079(6) Uani 1 1 d . U
H30 H 0.1654 -0.1201 0.5509 0.095 Uiso 1 1 calc R U
C31 C 0.0767(11) -0.1438(15) 0.5766(9) 0.075(6) Uani 1 1 d . U
H31 H 0.0750 -0.2116 0.5674 0.090 Uiso 1 1 calc R U
C32 C 0.0269(13) -0.1072(18) 0.5970(10) 0.096(7) Uani 1 1 d . U
H32 H -0.0091 -0.1478 0.6042 0.116 Uiso 1 1 calc R U
C33 C 0.0277(16) -0.005(2) 0.6081(13) 0.136(9) Uani 1 1 d . U
H33 H -0.0094 0.0247 0.6209 0.163 Uiso 1 1 calc R U
C34 C 0.0843(14) 0.052(2) 0.5998(12) 0.121(8) Uani 1 1 d . U
H34 H 0.0847 0.1208 0.6062 0.145 Uiso 1 1 calc R U
C35 C 0.2278(11) 0.0503(13) 0.5065(8) 0.069(5) Uani 1 1 d . U
C36 C 0.2910(12) 0.0263(15) 0.5000(9) 0.081(6) Uani 1 1 d . U
H36 H 0.3289 0.0230 0.5325 0.097 Uiso 1 1 calc R U
C37 C 0.3026(13) 0.0059(16) 0.4463(10) 0.089(6) Uani 1 1 d . U
H37 H 0.3471 -0.0140 0.4421 0.107 Uiso 1 1 calc R U
C38 C 0.2475(12) 0.0155(15) 0.3998(10) 0.083(6) Uani 1 1 d . U
H38 H 0.2551 0.0033 0.3630 0.099 Uiso 1 1 calc R U
C39 C 0.1839(12) 0.0412(16) 0.4043(10) 0.085(6) Uani 1 1 d . U
H39 H 0.1470 0.0463 0.3712 0.102 Uiso 1 1 calc R U
C40 C 0.1720(11) 0.0604(14) 0.4577(9) 0.076(6) Uani 1 1 d . U
H40 H 0.1272 0.0799 0.4615 0.091 Uiso 1 1 calc R U
C41 C 0.4359(9) 0.5802(13) 0.5841(8) 0.058(5) Uani 1 1 d . U
C42 C 0.4650(10) 0.6569(13) 0.6197(8) 0.069(6) Uani 1 1 d . U
H42 H 0.4770 0.6470 0.6598 0.082 Uiso 1 1 calc R U
C43 C 0.4766(12) 0.7468(15) 0.5980(10) 0.087(7) Uani 1 1 d . U
H43 H 0.4964 0.7985 0.6230 0.104 Uiso 1 1 calc R U
C44 C 0.4600(13) 0.7616(18) 0.5415(11) 0.097(8) Uani 1 1 d . U
H44 H 0.4688 0.8241 0.5273 0.117 Uiso 1 1 calc R U
C45 C 0.4310(12) 0.6902(17) 0.5035(10) 0.086(7) Uani 1 1 d . U
H45 H 0.4200 0.7025 0.4637 0.103 Uiso 1 1 calc R U
C46 C 0.4182(10) 0.6005(15) 0.5244(9) 0.073(5) Uani 1 1 d . U
H46 H 0.3970 0.5507 0.4986 0.088 Uiso 1 1 calc R U
C47 C 0.3564(11) 0.5141(15) 0.6588(8) 0.071(5) Uani 1 1 d . U
C48 C 0.3032(11) 0.5773(15) 0.6379(9) 0.075(5) Uani 1 1 d . U
H48 H 0.2941 0.5972 0.5991 0.090 Uiso 1 1 calc R U
C49 C 0.2611(14) 0.6140(18) 0.6740(12) 0.105(7) Uani 1 1 d . U
H49 H 0.2234 0.6579 0.6606 0.126 Uiso 1 1 calc R U
C50 C 0.2782(15) 0.582(2) 0.7276(13) 0.109(7) Uani 1 1 d . U
H50 H 0.2489 0.6033 0.7514 0.131 Uiso 1 1 calc R U
C51 C 0.3293(16) 0.527(2) 0.7511(12) 0.121(8) Uani 1 1 d . U
H51 H 0.3398 0.5153 0.7910 0.145 Uiso 1 1 calc R U
C52 C 0.3718(14) 0.4822(17) 0.7146(10) 0.100(7) Uani 1 1 d . U
H52 H 0.4069 0.4348 0.7287 0.120 Uiso 1 1 calc R U
C53 C 0.4875(9) 0.1214(13) 0.6309(7) 0.054(5) Uani 1 1 d . U
C54 C 0.4411(8) 0.0661(12) 0.6537(7) 0.042(4) Uani 1 1 d . U
C55 C 0.4185(9) 0.0933(13) 0.7056(7) 0.050(4) Uani 1 1 d . U
C56 C 0.4459(9) 0.1790(12) 0.7346(7) 0.047(4) Uani 1 1 d . U
C57 C 0.4944(9) 0.2340(13) 0.7147(8) 0.053(4) Uani 1 1 d . U
C58 C 0.5144(10) 0.2053(14) 0.6605(8) 0.056(5) Uani 1 1 d . U
C59 C 0.3921(10) -0.1805(14) 0.7049(8) 0.057(5) Uani 1 1 d . .
C60 C 0.3045(9) -0.1686(14) 0.6035(9) 0.059(5) Uani 1 1 d . .
C61 C 0.2637(10) -0.1331(14) 0.6956(8) 0.054(5) Uani 1 1 d . .
C62 C 0.6669(14) 0.3733(18) 0.7293(10) 0.092(7) Uani 1 1 d . U
C63 C 0.5861(12) 0.5140(18) 0.7355(9) 0.088(7) Uani 1 1 d . U
C64 C 0.6185(13) 0.4660(19) 0.6406(10) 0.096(7) Uani 1 1 d . U

loop_
_atom_site_aniso_label
_atom_site_aniso_U_11
_atom_site_aniso_U_22
_atom_site_aniso_U_33
_atom_site_aniso_U_23
_atom_site_aniso_U_13
_atom_site_aniso_U_12
Re1 0.0601(6) 0.0473(5) 0.0533(5) -0.0015(4) 0.0073(4) -0.0029(4)
Re2 0.0800(7) 0.0635(6) 0.0562(6) 0.0136(4) -0.0130(5) -0.0217(5)
O1 0.051(8) 0.059(8) 0.057(8) 0.005(6) -0.004(6) -0.004(6)
O2 0.090(10) 0.041(8) 0.075(9) 0.005(7) -0.020(8) 0.005(7)
O3 0.063(8) 0.045(8) 0.052(7) -0.002(6) 0.017(6) -0.005(6)
O4 0.058(8) 0.054(8) 0.049(7) 0.007(6) 0.012(6) 0.004(7)
O5 0.072(9) 0.070(9) 0.065(9) 0.010(7) 0.012(7) -0.011(8)
O6 0.079(9) 0.045(8) 0.058(8) -0.006(6) -0.001(7) -0.019(7)
O7 0.072(10) 0.051(9) 0.072(9) -0.005(7) 0.004(8) 0.016(8)
O8 0.084(10) 0.067(10) 0.064(9) -0.008(8) 0.001(8) 0.001(8)
O9 0.095(12) 0.056(9) 0.094(11) -0.002(8) 0.034(9) -0.013(8)
O10 0.086(10) 0.163(15) 0.116(13) 0.055(11) 0.007(10) -0.031(11)
O11 0.191(17) 0.090(11) 0.089(11) -0.022(9) 0.008(11) -0.035(12)
O12 0.148(14) 0.116(13) 0.075(10) 0.013(9) 0.011(9) -0.063(11)
P1 0.064(3) 0.045(3) 0.057(3) -0.005(2) 0.011(3) -0.007(3)
P2 0.070(4) 0.046(3) 0.045(3) -0.003(2) 0.004(3) -0.005(3)
S1 0.085(4) 0.059(3) 0.058(3) -0.009(3) 0.021(3) -0.006(3)
S2 0.081(4) 0.057(4) 0.131(5) -0.007(3) 0.029(4) 0.015(3)
S3 0.071(4) 0.068(4) 0.058(3) -0.003(3) -0.009(3) -0.002(3)
S4 0.062(3) 0.059(3) 0.054(3) -0.006(2) 0.002(3) 0.011(3)
Cl1 0.099(4) 0.075(4) 0.085(4) -0.001(3) 0.045(3) -0.008(3)
Cl2 0.093(4) 0.062(3) 0.073(3) -0.009(3) 0.027(3) -0.007(3)
C1 0.064(13) 0.051(12) 0.037(11) 0.017(10) 0.002(9) -0.002(10)
C2 0.047(11) 0.053(13) 0.053(12) -0.021(11) 0.016(9) 0.007(9)
C3 0.049(10) 0.057(10) 0.067(9) -0.018(8) 0.024(8) 0.003(8)
C4 0.049(10) 0.059(10) 0.068(9) -0.008(8) 0.020(8) 0.004(8)
C5 0.125(13) 0.066(10) 0.049(9) -0.014(8) 0.040(9) 0.019(9)
C6 0.085(12) 0.049(10) 0.092(10) -0.018(8) 0.034(10) 0.004(9)
C7 0.056(10) 0.060(10) 0.079(9) -0.021(9) 0.013(9) -0.009(8)
C8 0.048(10) 0.051(9) 0.074(11) -0.013(8) 0.011(8) -0.001(8)
C9 0.054(13) 0.054(13) 0.071(15) 0.001(11) 0.008(12) -0.006(11)
C10 0.062(14) 0.085(17) 0.081(17) -0.004(13) 0.020(12) 0.019(13)
C11 0.054(13) 0.051(13) 0.093(18) 0.012(13) 0.011(13) 0.007(11)
C12 0.053(14) 0.069(16) 0.089(17) 0.010(14) 0.001(13) -0.011(12)
C13 0.041(12) 0.038(12) 0.084(16) 0.004(11) -0.002(11) -0.001(10)
C14 0.052(13) 0.040(11) 0.057(13) 0.006(10) 0.005(11) 0.003(10)
C15 0.052(14) 0.043(11) 0.058(14) 0.006(10) 0.010(12) -0.003(10)
C16 0.049(12) 0.043(11) 0.046(13) 0.000(9) -0.009(9) 0.017(10)
C17 0.075(15) 0.060(14) 0.049(13) -0.005(10) 0.001(13) 0.004(12)
C18 0.068(14) 0.053(12) 0.055(13) -0.020(11) 0.017(12) 0.004(10)
C19 0.049(12) 0.055(12) 0.040(12) 0.007(10) -0.001(9) 0.008(10)
C20 0.046(12) 0.037(11) 0.044(12) -0.009(9) -0.001(10) 0.002(9)
C21 0.054(13) 0.039(11) 0.047(11) 0.003(9) 0.007(10) 0.003(9)
C22 0.057(13) 0.049(12) 0.037(10) 0.002(9) 0.004(10) -0.003(10)
C23 0.083(12) 0.080(12) 0.118(13) 0.016(10) 0.012(10) 0.013(9)
C24 0.137(15) 0.123(14) 0.154(15) 0.011(12) 0.033(11) -0.021(12)
C25 0.19(2) 0.088(17) 0.17(2) 0.004(17) -0.009(17) -0.022(17)
C26 0.081(11) 0.073(11) 0.085(12) 0.014(10) 0.005(9) -0.002(9)
C27 0.094(12) 0.092(13) 0.102(11) 0.023(10) 0.006(10) -0.021(10)
C28 0.15(2) 0.20(2) 0.110(14) 0.035(17) 0.026(16) -0.061(19)
C29 0.076(10) 0.049(9) 0.062(10) -0.005(8) 0.007(9) -0.020(8)
C30 0.074(11) 0.064(10) 0.099(12) -0.008(9) 0.021(10) -0.008(9)
C31 0.071(11) 0.059(10) 0.091(12) -0.004(9) 0.011(9) -0.013(8)
C32 0.091(12) 0.095(11) 0.107(13) -0.002(11) 0.029(10) -0.018(10)
C33 0.124(14) 0.116(12) 0.177(16) -0.021(12) 0.054(12) -0.019(11)
C34 0.110(13) 0.115(13) 0.146(15) -0.020(12) 0.049(12) -0.018(10)
C35 0.082(10) 0.049(10) 0.074(10) -0.008(9) 0.013(8) 0.004(9)
C36 0.084(10) 0.080(12) 0.079(10) -0.003(10) 0.019(9) 0.002(10)
C37 0.097(12) 0.084(12) 0.091(11) 0.009(10) 0.033(9) 0.013(10)
C38 0.097(11) 0.073(12) 0.084(11) -0.012(10) 0.033(9) -0.004(10)
C39 0.087(11) 0.084(12) 0.078(10) -0.002(10) 0.008(10) 0.003(10)
C40 0.079(11) 0.068(11) 0.078(10) 0.001(9) 0.012(8) 0.011(9)
C41 0.063(13) 0.046(11) 0.074(11) -0.011(9) 0.035(10) -0.001(9)
C42 0.094(16) 0.044(11) 0.067(13) -0.009(8) 0.018(12) -0.007(11)
C43 0.12(2) 0.056(12) 0.101(14) -0.012(12) 0.064(16) -0.013(13)
C44 0.13(2) 0.071(15) 0.112(15) 0.011(12) 0.066(17) -0.022(14)
C45 0.099(18) 0.088(15) 0.074(14) 0.026(10) 0.026(13) -0.017(14)
C46 0.078(15) 0.069(12) 0.077(11) -0.003(11) 0.031(12) -0.002(11)
C47 0.086(11) 0.059(10) 0.067(9) -0.006(8) 0.016(9) -0.030(8)
C48 0.078(11) 0.065(11) 0.084(11) -0.030(9) 0.024(9) -0.022(8)
C49 0.103(13) 0.094(13) 0.124(12) -0.040(10) 0.035(10) -0.022(10)
C50 0.119(13) 0.099(13) 0.120(12) -0.034(11) 0.049(11) -0.041(10)
C51 0.141(14) 0.126(15) 0.101(13) -0.012(11) 0.041(11) -0.038(11)
C52 0.124(13) 0.080(12) 0.095(11) 0.000(10) 0.027(10) -0.025(10)
C53 0.063(10) 0.049(9) 0.052(9) 0.006(7) 0.018(8) -0.003(8)
C54 0.046(9) 0.027(9) 0.052(9) -0.003(7) 0.009(7) -0.007(7)
C55 0.051(10) 0.046(9) 0.049(9) -0.004(8) 0.008(8) 0.003(8)
C56 0.053(9) 0.046(9) 0.039(9) 0.009(7) 0.005(7) 0.006(7)
C57 0.054(10) 0.039(9) 0.065(9) 0.009(8) 0.011(8) 0.001(8)
C58 0.056(10) 0.052(9) 0.057(9) 0.016(8) 0.009(8) -0.001(8)
C59 0.051(13) 0.047(13) 0.055(13) -0.015(10) -0.022(10) -0.003(10)
C60 0.050(13) 0.052(13) 0.065(14) 0.034(11) -0.009(11) 0.019(10)
C61 0.056(13) 0.044(12) 0.061(13) 0.001(10) 0.014(11) -0.009(10)
C62 0.093(10) 0.106(13) 0.072(12) 0.024(10) 0.008(10) -0.008(11)
C63 0.103(13) 0.084(11) 0.068(11) -0.016(9) -0.001(10) -0.026(11)
C64 0.111(13) 0.106(13) 0.073(12) 0.003(10) 0.028(10) -0.025(11)

loop_
_atom_type_symbol
_atom_type_description
_atom_type_scat_dispersion_real
_atom_type_scat_dispersion_imag
_atom_type_scat_source
C C 0.0033 0.0016 'International Tables Vol C Tables 4.2.6.8 and 6.1.1.4'
H H 0.0000 0.0000 'International Tables Vol C Tables 4.2.6.8 and 6.1.1.4'
O O 0.0106 0.0060 'International Tables Vol C Tables 4.2.6.8 and 6.1.1.4'
P P 0.1023 0.0942 'International Tables Vol C Tables 4.2.6.8 and 6.1.1.4'
S S 0.1246 0.1234 'International Tables Vol C Tables 4.2.6.8 and 6.1.1.4'
Re Re -1.0185 7.2310 'International Tables Vol C Tables 4.2.6.8 and 6.1.1.4'
Cl Cl 0.1484 0.1585 'International Tables Vol C Tables 4.2.6.8 and 6.1.1.4'

loop_
_geom_angle_atom_site_label_1
_geom_angle_atom_site_label_2
_geom_angle_atom_site_label_3
_geom_angle
C60 Re1 C61 87.0(8)
C60 Re1 C59 89.7(7)
C61 Re1 C59 85.3(8)
C60 Re1 O3 96.2(7)
C61 Re1 O3 175.9(6)
C59 Re1 O3 97.3(7)
C60 Re1 O4 169.9(6)
C61 Re1 O4 102.1(6)
C59 Re1 O4 95.2(6)
O3 Re1 O4 74.5(4)
C60 Re1 O1 96.4(6)
C61 Re1 O1 97.6(6)
C59 Re1 O1 173.3(6)
O3 Re1 O1 79.4(4)
O4 Re1 O1 78.3(4)
C62 Re2 C64 84.7(10)
C62 Re2 C63 85.8(11)
C64 Re2 C63 88.7(10)
C62 Re2 O2 173.1(8)
C64 Re2 O2 99.3(8)
C63 Re2 O2 99.8(8)
C62 Re2 O6 98.7(8)
C64 Re2 O6 172.3(8)
C63 Re2 O6 98.3(8)
O2 Re2 O6 76.6(5)
C62 Re2 O5 96.9(9)
C64 Re2 O5 98.2(8)
C63 Re2 O5 172.8(8)
O2 Re2 O5 77.1(5)
O6 Re2 O5 74.6(5)
P1 O1 Re1 143.7(7)
P2 O2 Re2 150.9(8)
C54 O3 Re1 117.0(10)
C55 O4 Re1 116.5(10)
C58 O5 Re2 116.4(12)
C57 O6 Re2 116.2(11)
O1 P1 C29 110.5(8)
O1 P1 C1 109.7(8)
C29 P1 C1 109.6(9)
O1 P1 C35 111.0(9)
C29 P1 C35 107.0(9)
C1 P1 C35 109.0(9)
O2 P2 C22 107.7(8)
O2 P2 C41 113.8(8)
C22 P2 C41 107.6(9)
O2 P2 C47 112.2(9)
C22 P2 C47 111.2(9)
C41 P2 C47 104.3(9)
C4 S1 C1 92.1(9)
C10 S2 C7 91.6(10)
C16 S3 C13 90.5(9)
C19 S4 C22 91.9(9)
C2 C1 S1 111.4(13)
C2 C1 P1 127.6(14)
S1 C1 P1 120.3(10)
C1 C2 C3 113.7(16)
C1 C2 H2 123.1
C3 C2 H2 123.1
C4 C3 C8 119.3(16)
C4 C3 C2 112.1(17)
C8 C3 C2 128.0(17)
C3 C4 C5 121.4(17)
C3 C4 S1 110.2(13)
C5 C4 S1 127.8(15)
C6 C5 C4 119.9(18)
C6 C5 H5 120.1
C4 C5 H5 120.1
C5 C6 C7 120.5(18)
C5 C6 H6 119.7
C7 C6 H6 119.7
C6 C7 C8 121.5(19)
C6 C7 S2 126.1(15)
C8 C7 S2 112.3(15)
C7 C8 C3 116.5(18)
C7 C8 C9 111.6(18)
C3 C8 C9 131.9(17)
C14 C9 C10 117.4(18)
C14 C9 C8 132.2(18)
C10 C9 C8 110.4(18)
C9 C10 C11 121.3(18)
C9 C10 S2 113.3(17)
C11 C10 S2 125.3(17)
C12 C11 C10 118.9(18)
C12 C11 C23 125(2)
C10 C11 C23 116(2)
C11 C12 C13 117.6(19)
C11 C12 C26 124(2)
C13 C12 C26 118(2)
C14 C13 C12 125.0(19)
C14 C13 S3 112.2(14)
C12 C13 S3 122.5(17)
C13 C14 C9 116.9(17)
C13 C14 C15 111.8(17)
C9 C14 C15 131.3(18)
C16 C15 C20 117.8(16)
C16 C15 C14 111.6(16)
C20 C15 C14 129.1(18)
C17 C16 C15 121.0(16)
C17 C16 S3 126.1(15)
C15 C16 S3 112.5(14)
C18 C17 C16 122.6(17)
C18 C17 H17 118.7
C16 C17 H17 118.7
C17 C18 C19 117.8(17)
C17 C18 H18 121.1
C19 C18 H18 121.1
C20 C19 C18 120.3(15)
C20 C19 S4 112.6(13)
C18 C19 S4 126.7(15)
C19 C20 C21 110.8(15)
C19 C20 C15 119.4(15)
C21 C20 C15 129.0(17)
C22 C21 C20 113.4(15)
C22 C21 H21 123.3
C20 C21 H21 123.3
C21 C22 S4 111.0(12)
C21 C22 P2 127.5(14)
S4 C22 P2 120.4(10)
C11 C23 C24 114(2)
C11 C23 H23A 108.8
C24 C23 H23A 108.8
C11 C23 H23B 108.8
C24 C23 H23B 108.8
H23A C23 H23B 107.7
C25 C24 C23 108(2)
C25 C24 H24A 110.2
C23 C24 H24A 110.2
C25 C24 H24B 110.2
C23 C24 H24B 110.2
H24A C24 H24B 108.5
C24 C25 H25A 109.5
C24 C25 H25B 109.5
H25A C25 H25B 109.5
C24 C25 H25C 109.5
H25A C25 H25C 109.5
H25B C25 H25C 109.5
C12 C26 C27 114.5(18)
C12 C26 H26A 108.6
C27 C26 H26A 108.6
C12 C26 H26B 108.6
C27 C26 H26B 108.6
H26A C26 H26B 107.6
C28 C27 C26 112(2)
C28 C27 H27A 109.2
C26 C27 H27A 109.2
C28 C27 H27B 109.2
C26 C27 H27B 109.2
H27A C27 H27B 107.9
C27 C28 H28A 109.5
C27 C28 H28B 109.5
H28A C28 H28B 109.5
C27 C28 H28C 109.5
H28A C28 H28C 109.5
H28B C28 H28C 109.5
C30 C29 C34 116(2)
C30 C29 P1 122.6(17)
C34 C29 P1 121.8(17)
C29 C30 C31 123(2)
C29 C30 H30 118.7
C31 C30 H30 118.7
C32 C31 C30 123(2)
C32 C31 H31 118.3
C30 C31 H31 118.3
C31 C32 C33 118(2)
C31 C32 H32 120.8
C33 C32 H32 120.8
C34 C33 C32 119(3)
C34 C33 H33 120.4
C32 C33 H33 120.4
C33 C34 C29 121(3)
C33 C34 H34 119.7
C29 C34 H34 119.7
C36 C35 C40 119(2)
C36 C35 P1 120.3(17)
C40 C35 P1 120.3(17)
C35 C36 C37 121(2)
C35 C36 H36 119.3
C37 C36 H36 119.3
C38 C37 C36 118(2)
C38 C37 H37 121.0
C36 C37 H37 121.0
C39 C38 C37 123(2)
C39 C38 H38 118.7
C37 C38 H38 118.7
C38 C39 C40 120(2)
C38 C39 H39 120.2
C40 C39 H39 120.2
C39 C40 C35 119(2)
C39 C40 H40 120.5
C35 C40 H40 120.5
C42 C41 C46 116.5(17)
C42 C41 P2 119.3(15)
C46 C41 P2 123.5(15)
C43 C42 C41 121.1(19)
C43 C42 H42 119.4
C41 C42 H42 119.4
C44 C43 C42 120(2)
C44 C43 H43 120.0
C42 C43 H43 120.0
C43 C44 C45 123(2)
C43 C44 H44 118.7
C45 C44 H44 118.7
C44 C45 C46 118(2)
C44 C45 H45 120.9
C46 C45 H45 120.9
C45 C46 C41 121(2)
C45 C46 H46 119.3
C41 C46 H46 119.3
C48 C47 C52 122(2)
C48 C47 P2 120.1(16)
C52 C47 P2 117.6(19)
C47 C48 C49 120(2)
C47 C48 H48 119.8
C49 C48 H48 119.8
C50 C49 C48 115(3)
C50 C49 H49 122.3
C48 C49 H49 122.3
C51 C50 C49 128(3)
C51 C50 H50 116.0
C49 C50 H50 116.0
C50 C51 C52 118(3)
C50 C51 H51 120.8
C52 C51 H51 120.8
C47 C52 C51 115(3)
C47 C52 H52 122.5
C51 C52 H52 122.5
C58 C53 C54 116.7(16)
C58 C53 Cl1 122.7(14)
C54 C53 Cl1 120.5(14)
O3 C54 C53 120.9(15)
O3 C54 C55 115.1(14)
C53 C54 C55 123.9(16)
O4 C55 C56 125.2(16)
O4 C55 C54 116.4(15)
C56 C55 C54 118.4(17)
C57 C56 C55 119.6(16)
C57 C56 Cl2 119.4(14)
C55 C56 Cl2 120.9(14)
O6 C57 C56 124.0(17)
O6 C57 C58 115.7(16)
C56 C57 C58 120.3(17)
O5 C58 C53 124.5(18)
O5 C58 C57 114.4(17)
C53 C58 C57 121.0(17)
O7 C59 Re1 178.8(16)
O8 C60 Re1 178.5(17)
O9 C61 Re1 174.6(17)
O10 C62 Re2 179(2)
O11 C63 Re2 175(2)
O12 C64 Re2 177(2)

loop_
_geom_bond_atom_site_label_1
_geom_bond_atom_site_label_2
_geom_bond_distance
Re1 C60 1.85(2)
Re1 C61 1.90(2)
Re1 C59 1.90(2)
Re1 O3 2.130(11)
Re1 O4 2.148(12)
Re1 O1 2.159(11)
Re2 C62 1.83(3)
Re2 C64 1.85(2)
Re2 C63 1.88(2)
Re2 O2 2.120(12)
Re2 O6 2.125(12)
Re2 O5 2.149(13)
O1 P1 1.508(12)
O2 P2 1.505(12)
O3 C54 1.298(18)
O4 C55 1.270(19)
O5 C58 1.28(2)
O6 C57 1.28(2)
O7 C59 1.143(19)
O8 C60 1.21(2)
O9 C61 1.142(19)
O10 C62 1.17(2)
O11 C63 1.16(2)
O12 C64 1.19(2)
P1 C29 1.759(19)
P1 C1 1.770(18)
P1 C35 1.78(2)
P2 C22 1.748(17)
P2 C41 1.760(19)
P2 C47 1.79(2)
S1 C4 1.725(19)
S1 C1 1.753(18)
S2 C10 1.72(2)
S2 C7 1.73(2)
S3 C16 1.743(16)
S3 C13 1.75(2)
S4 C19 1.707(17)
S4 C22 1.725(18)
Cl1 C53 1.700(18)
Cl2 C56 1.710(17)
C1 C2 1.34(2)
C2 C3 1.43(2)
C2 H2 0.9500
C3 C4 1.40(2)
C3 C8 1.43(3)
C4 C5 1.41(2)
C5 C6 1.33(3)
C5 H5 0.9500
C6 C7 1.42(3)
C6 H6 0.9500
C7 C8 1.42(2)
C8 C9 1.45(3)
C9 C14 1.41(2)
C9 C10 1.43(3)
C10 C11 1.46(3)
C11 C12 1.36(3)
C11 C23 1.53(3)
C12 C13 1.42(3)
C12 C26 1.50(3)
C13 C14 1.38(2)
C14 C15 1.44(2)
C15 C16 1.39(2)
C15 C20 1.42(2)
C16 C17 1.37(2)
C17 C18 1.36(2)
C17 H17 0.9500
C18 C19 1.42(2)
C18 H18 0.9500
C19 C20 1.40(2)
C20 C21 1.41(2)
C21 C22 1.39(2)
C21 H21 0.9500
C23 C24 1.56(3)
C23 H23A 0.9900
C23 H23B 0.9900
C24 C25 1.42(3)
C24 H24A 0.9900
C24 H24B 0.9900
C25 H25A 0.9800
C25 H25B 0.9800
C25 H25C 0.9800
C26 C27 1.53(3)
C26 H26A 0.9900
C26 H26B 0.9900
C27 C28 1.50(3)
C27 H27A 0.9900
C27 H27B 0.9900
C28 H28A 0.9800
C28 H28B 0.9800
C28 H28C 0.9800
C29 C30 1.36(2)
C29 C34 1.42(3)
C30 C31 1.38(3)
C30 H30 0.9500
C31 C32 1.30(3)
C31 H31 0.9500
C32 C33 1.42(3)
C32 H32 0.9500
C33 C34 1.42(3)
C33 H33 0.9500
C34 H34 0.9500
C35 C36 1.34(3)
C35 C40 1.42(3)
C36 C37 1.40(3)
C36 H36 0.9500
C37 C38 1.37(3)
C37 H37 0.9500
C38 C39 1.33(3)
C38 H38 0.9500
C39 C40 1.39(3)
C39 H39 0.9500
C40 H40 0.9500
C41 C42 1.39(2)
C41 C46 1.43(3)
C42 C43 1.37(3)
C42 H42 0.9500
C43 C44 1.34(3)
C43 H43 0.9500
C44 C45 1.37(3)
C44 H44 0.9500
C45 C46 1.37(3)
C45 H45 0.9500
C46 H46 0.9500
C47 C48 1.36(3)
C47 C52 1.38(3)
C48 C49 1.43(3)
C48 H48 0.9500
C49 C50 1.33(3)
C49 H49 0.9500
C50 C51 1.28(4)
C50 H50 0.9500
C51 C52 1.49(3)
C51 H51 0.9500
C52 H52 0.9500
C53 C58 1.39(2)
C53 C54 1.40(2)
C54 C55 1.47(2)
C55 C56 1.40(2)
C56 C57 1.39(2)
C57 C58 1.50(2)
